data_4328238
loop_
_publ_author_name
'Avia Tzubery'
'Edit Y. Tshuva'

_publ_section_title
;
 Cytotoxicity and Hydrolysis of trans-Ti(IV) Complexes of Salen Ligands:
 Structure-Activity Relationship Studies
;
_journal_name_full 'Inorganic Chemistry'
_journal_page_first 1796
_journal_page_last 1804
_journal_paper_doi 10.1021/ic202092u
_journal_volume 51
_journal_year 2012
_chemical_formula_moiety 'C36 H30 Br2 N2 O4 Ti, C8 H10 O'
_chemical_formula_sum 'C44 H40 Br2 N2 O5 Ti'
_chemical_formula_weight 884.50
_chemical_name_systematic
; 
 ? 
;
_space_group_IT_number 14
_symmetry_cell_setting monoclinic
_symmetry_space_group_name_Hall '-P 2ybc'
_symmetry_space_group_name_H-M 'P 1 21/c 1'
_atom_sites_solution_hydrogens geom
_atom_sites_solution_primary direct
_atom_sites_solution_secondary difmap
_audit_creation_method SHELXL-97
_cell_angle_alpha 90.00
_cell_angle_beta 105.846(2)
_cell_angle_gamma 90.00
_cell_formula_units_Z 4
_cell_length_a 11.6729(11)
_cell_length_b 19.9513(19)
_cell_length_c 17.2929(17)
_cell_measurement_temperature 173(1)
_cell_volume 3874.3(6)
_computing_cell_refinement 'Bruker SMART'
_computing_data_collection 'Bruker SMART'
_computing_data_reduction 'Bruker SAINT'
_computing_molecular_graphics 'Bruker SHELXTL'
_computing_publication_material 'Bruker SHELXTL'
_computing_structure_refinement 'SHELXL-97 (Sheldrick, 1997)'
_computing_structure_solution 'SHELXS-97 (Sheldrick, 1990)'
_diffrn_ambient_temperature 173(1)
_diffrn_measured_fraction_theta_full 0.984
_diffrn_measured_fraction_theta_max 0.984
_diffrn_measurement_device_type 'CCD area detector'
_diffrn_measurement_method 'phi and omega scans'
_diffrn_radiation_monochromator graphite
_diffrn_radiation_source 'fine-focus sealed tube'
_diffrn_radiation_type MoK\a
_diffrn_radiation_wavelength 0.71073
_diffrn_reflns_av_R_equivalents 0.0418
_diffrn_reflns_av_sigmaI/netI 0.0386
_diffrn_reflns_limit_h_max 15
_diffrn_reflns_limit_h_min -15
_diffrn_reflns_limit_k_max 26
_diffrn_reflns_limit_k_min -26
_diffrn_reflns_limit_l_max 22
_diffrn_reflns_limit_l_min -22
_diffrn_reflns_number 44147
_diffrn_reflns_theta_full 28.00
_diffrn_reflns_theta_max 28.00
_diffrn_reflns_theta_min 2.08
_exptl_absorpt_coefficient_mu 2.333
_exptl_absorpt_correction_T_max 0.7513
_exptl_absorpt_correction_T_min 0.5932
_exptl_absorpt_correction_type integration
_exptl_absorpt_process_details 'Face-Indexed Absorption Correction, Bruker-XPREP'
_exptl_crystal_colour red
_exptl_crystal_density_diffrn 1.516
_exptl_crystal_description plate
_exptl_crystal_F_000 1800
_exptl_crystal_size_max 0.25
_exptl_crystal_size_mid 0.19
_exptl_crystal_size_min 0.13
_refine_diff_density_max 0.560
_refine_diff_density_min -0.277
_refine_diff_density_rms 0.077
_refine_ls_extinction_method none
_refine_ls_goodness_of_fit_ref 1.036
_refine_ls_hydrogen_treatment constr
_refine_ls_matrix_type full
_refine_ls_number_parameters 494
_refine_ls_number_reflns 9220
_refine_ls_number_restraints 0
_refine_ls_restrained_S_all 1.036
_refine_ls_R_factor_all 0.0573
_refine_ls_R_factor_gt 0.0375
_refine_ls_shift/su_max 0.013
_refine_ls_shift/su_mean 0.000
_refine_ls_structure_factor_coef Fsqd
_refine_ls_weighting_details 'calc w=1/[\s^2^(Fo^2^)+(0.0474P)^2^+0.8991P] where P=(Fo^2^+2Fc^2^)/3'
_refine_ls_weighting_scheme calc
_refine_ls_wR_factor_gt 0.0845
_refine_ls_wR_factor_ref 0.0923
_reflns_number_gt 7021
_reflns_number_total 9220
_reflns_threshold_expression >2sigma(I)
_cod_data_source_file ic202092u_si_002_6.cif
_cod_data_source_block Lig9Ti(O2ArMe2)2
_cod_database_code 4328238

loop_
_symmetry_equiv_pos_as_xyz
'x, y, z'
'-x, y+1/2, -z+1/2'
'-x, -y, -z'
'x, -y-1/2, z-1/2'

loop_
_atom_site_label
_atom_site_type_symbol
_atom_site_fract_x
_atom_site_fract_y
_atom_site_fract_z
_atom_site_U_iso_or_equiv
_atom_site_adp_type
_atom_site_occupancy
_atom_site_symmetry_multiplicity
_atom_site_calc_flag
_atom_site_refinement_flags
Br1 Br 0.18810(2) 0.488475(13) 0.397973(15) 0.03797(8) Uani 1 1 d .
Br2 Br -0.09934(2) 0.334670(14) 0.606842(18) 0.04212(9) Uani 1 1 d .
C1 C 0.12595(19) 0.27470(11) 0.67519(13) 0.0236(4) Uani 1 1 d .
C2 C 0.0029(2) 0.26542(12) 0.66110(14) 0.0281(5) Uani 1 1 d .
C3 C -0.0442(2) 0.20923(12) 0.68759(15) 0.0348(6) Uani 1 1 d .
H3 H -0.1282 0.2044 0.6763 0.042 Uiso 1 1 calc R
C4 C 0.0300(2) 0.15994(12) 0.73047(16) 0.0374(6) Uani 1 1 d .
H4 H -0.0023 0.1210 0.7481 0.045 Uiso 1 1 calc R
C5 C 0.1510(2) 0.16815(12) 0.74713(15) 0.0335(5) Uani 1 1 d .
H5 H 0.2022 0.1349 0.7777 0.040 Uiso 1 1 calc R
C6 C 0.2007(2) 0.22449(11) 0.72010(13) 0.0263(5) Uani 1 1 d .
C7 C 0.3278(2) 0.23274(11) 0.74770(13) 0.0267(5) Uani 1 1 d .
H7 H 0.3713 0.1992 0.7826 0.032 Uiso 1 1 calc R
C8 C 0.51288(19) 0.28714(11) 0.76800(13) 0.0256(5) Uani 1 1 d .
C9 C 0.5695(2) 0.25935(12) 0.84232(14) 0.0316(5) Uani 1 1 d .
H9 H 0.5256 0.2334 0.8704 0.038 Uiso 1 1 calc R
C10 C 0.6908(2) 0.26972(14) 0.87527(15) 0.0403(6) Uani 1 1 d .
H10 H 0.7301 0.2503 0.9257 0.048 Uiso 1 1 calc R
C11 C 0.7545(2) 0.30831(14) 0.83495(16) 0.0399(6) Uani 1 1 d .
H11 H 0.8373 0.3153 0.8581 0.048 Uiso 1 1 calc R
C12 C 0.6988(2) 0.33680(13) 0.76133(15) 0.0341(6) Uani 1 1 d .
H12 H 0.7427 0.3636 0.7341 0.041 Uiso 1 1 calc R
C13 C 0.57770(19) 0.32576(11) 0.72765(13) 0.0264(5) Uani 1 1 d .
C14 C 0.56059(19) 0.36809(11) 0.59788(14) 0.0264(5) Uani 1 1 d .
H14 H 0.6439 0.3603 0.6098 0.032 Uiso 1 1 calc R
C15 C 0.50289(19) 0.39510(11) 0.52030(13) 0.0247(5) Uani 1 1 d .
C16 C 0.5689(2) 0.39776(12) 0.46322(14) 0.0296(5) Uani 1 1 d .
H16 H 0.6482 0.3812 0.4772 0.035 Uiso 1 1 calc R
C17 C 0.5211(2) 0.42378(12) 0.38807(15) 0.0330(5) Uani 1 1 d .
H17 H 0.5654 0.4235 0.3494 0.040 Uiso 1 1 calc R
C18 C 0.4067(2) 0.45060(12) 0.36908(14) 0.0314(5) Uani 1 1 d .
H18 H 0.3734 0.4696 0.3175 0.038 Uiso 1 1 calc R
C19 C 0.34129(19) 0.44977(11) 0.42463(14) 0.0262(5) Uani 1 1 d .
C20 C 0.38546(18) 0.42072(10) 0.50122(13) 0.0234(4) Uani 1 1 d .
C21 C 0.2793(2) 0.24736(11) 0.49362(13) 0.0258(5) Uani 1 1 d .
C22 C 0.3683(2) 0.20483(11) 0.48165(15) 0.0316(5) Uani 1 1 d .
C23 C 0.3387(3) 0.16005(12) 0.41744(17) 0.0431(7) Uani 1 1 d .
H23 H 0.3981 0.1305 0.4091 0.052 Uiso 1 1 calc R
C24 C 0.2264(3) 0.15744(13) 0.36596(17) 0.0458(7) Uani 1 1 d .
H24 H 0.2080 0.1262 0.3228 0.055 Uiso 1 1 calc R
C25 C 0.1400(3) 0.20079(13) 0.37752(15) 0.0388(6) Uani 1 1 d .
H25 H 0.0624 0.1994 0.3414 0.047 Uiso 1 1 calc R
C26 C 0.1642(2) 0.24641(12) 0.44078(14) 0.0308(5) Uani 1 1 d .
C27 C 0.4925(2) 0.20777(13) 0.53729(16) 0.0400(6) Uani 1 1 d .
H27A H 0.5334 0.2476 0.5249 0.060 Uiso 1 1 calc R
H27B H 0.5365 0.1675 0.5301 0.060 Uiso 1 1 calc R
H27C H 0.4884 0.2101 0.5931 0.060 Uiso 1 1 calc R
C28 C 0.0700(2) 0.29411(13) 0.45170(15) 0.0381(6) Uani 1 1 d .
H28A H -0.0016 0.2895 0.4065 0.057 Uiso 1 1 calc R
H28B H 0.0997 0.3402 0.4537 0.057 Uiso 1 1 calc R
H28C H 0.0504 0.2838 0.5020 0.057 Uiso 1 1 calc R
C29 C 0.32709(19) 0.48821(11) 0.72851(13) 0.0240(5) Uani 1 1 d .
C30 C 0.2327(2) 0.53060(12) 0.68931(15) 0.0298(5) Uani 1 1 d .
C31 C 0.2382(2) 0.59772(12) 0.71281(16) 0.0368(6) Uani 1 1 d .
H31 H 0.1760 0.6273 0.6865 0.044 Uiso 1 1 calc R
C32 C 0.3320(2) 0.62206(13) 0.77338(17) 0.0403(6) Uani 1 1 d .
H32 H 0.3346 0.6680 0.7881 0.048 Uiso 1 1 calc R
C33 C 0.4218(2) 0.57923(12) 0.81237(16) 0.0372(6) Uani 1 1 d .
H33 H 0.4854 0.5959 0.8548 0.045 Uiso 1 1 calc R
C34 C 0.4214(2) 0.51213(11) 0.79095(14) 0.0283(5) Uani 1 1 d .
C35 C 0.1299(2) 0.50429(14) 0.62419(17) 0.0424(7) Uani 1 1 d .
H35A H 0.0701 0.5397 0.6070 0.064 Uiso 1 1 calc R
H35B H 0.0942 0.4661 0.6446 0.064 Uiso 1 1 calc R
H35C H 0.1580 0.4899 0.5784 0.064 Uiso 1 1 calc R
C36 C 0.5219(2) 0.46632(12) 0.83196(15) 0.0353(6) Uani 1 1 d .
H36A H 0.5842 0.4681 0.8038 0.053 Uiso 1 1 calc R
H36B H 0.4920 0.4203 0.8310 0.053 Uiso 1 1 calc R
H36C H 0.5549 0.4807 0.8878 0.053 Uiso 1 1 calc R
C37 C 0.9900(2) 0.41816(12) 0.05153(14) 0.0329(5) Uani 1 1 d .
C38 C 0.8865(2) 0.43993(13) 0.06857(15) 0.0366(6) Uani 1 1 d .
C39 C 0.8969(3) 0.48937(14) 0.12685(17) 0.0444(7) Uani 1 1 d .
H39 H 0.8277 0.5047 0.1402 0.053 Uiso 1 1 calc R
C40 C 1.0057(3) 0.51627(14) 0.16529(17) 0.0462(7) Uani 1 1 d .
H40 H 1.0112 0.5506 0.2042 0.055 Uiso 1 1 calc R
C41 C 1.1072(3) 0.49354(13) 0.14747(17) 0.0426(6) Uani 1 1 d .
H41 H 1.1822 0.5122 0.1747 0.051 Uiso 1 1 calc R
C42 C 1.1015(2) 0.44382(12) 0.09034(15) 0.0344(5) Uani 1 1 d .
C43 C 0.7686(2) 0.40988(17) 0.02561(19) 0.0530(8) Uani 1 1 d .
H43A H 0.7058 0.4302 0.0456 0.080 Uiso 1 1 calc R
H43B H 0.7707 0.3614 0.0353 0.080 Uiso 1 1 calc R
H43C H 0.7523 0.4183 -0.0322 0.080 Uiso 1 1 calc R
C44 C 1.2119(2) 0.41619(14) 0.07248(18) 0.0440(6) Uani 1 1 d .
H44A H 1.2140 0.3674 0.0793 0.066 Uiso 1 1 calc R
H44B H 1.2827 0.4360 0.1095 0.066 Uiso 1 1 calc R
H44C H 1.2107 0.4272 0.0170 0.066 Uiso 1 1 calc R
N1 N 0.38864(15) 0.28181(9) 0.72930(10) 0.0229(4) Uani 1 1 d .
N2 N 0.50926(15) 0.35339(9) 0.65327(11) 0.0243(4) Uani 1 1 d .
O1 O 0.16808(13) 0.32945(7) 0.65083(9) 0.0248(3) Uani 1 1 d .
O2 O 0.32137(12) 0.41990(8) 0.55303(9) 0.0257(3) Uani 1 1 d .
O3 O 0.30452(13) 0.28842(7) 0.55776(9) 0.0264(3) Uani 1 1 d .
O4 O 0.32703(13) 0.42373(7) 0.70625(9) 0.0261(3) Uani 1 1 d .
O5 O 0.97660(17) 0.36752(10) -0.00444(11) 0.0449(5) Uani 1 1 d .
H5O H 1.0369 0.3661 -0.0220 0.067 Uiso 1 1 calc R
Ti1 Ti 0.31843(3) 0.354079(19) 0.63467(2) 0.02052(9) Uani 1 1 d .

loop_
_atom_site_aniso_label
_atom_site_aniso_U_11
_atom_site_aniso_U_22
_atom_site_aniso_U_33
_atom_site_aniso_U_23
_atom_site_aniso_U_13
_atom_site_aniso_U_12
Br1 0.03166(14) 0.04285(15) 0.03717(15) 0.01034(11) 0.00564(11) 0.01080(11)
Br2 0.02068(13) 0.04961(17) 0.05764(18) 0.00934(13) 0.01334(12) 0.00501(11)
C1 0.0255(11) 0.0247(11) 0.0223(11) -0.0043(9) 0.0094(9) -0.0027(9)
C2 0.0239(11) 0.0326(12) 0.0286(12) -0.0042(10) 0.0086(9) -0.0022(9)
C3 0.0286(13) 0.0386(14) 0.0407(14) -0.0092(11) 0.0152(11) -0.0104(11)
C4 0.0412(15) 0.0307(13) 0.0447(15) -0.0029(11) 0.0193(12) -0.0107(11)
C5 0.0386(14) 0.0281(12) 0.0357(14) 0.0000(10) 0.0132(11) -0.0018(10)
C6 0.0282(12) 0.0261(11) 0.0261(11) -0.0026(9) 0.0098(9) -0.0010(9)
C7 0.0287(12) 0.0269(11) 0.0248(11) 0.0012(9) 0.0076(9) 0.0039(9)
C8 0.0216(11) 0.0295(12) 0.0244(11) -0.0025(9) 0.0043(9) 0.0054(9)
C9 0.0318(13) 0.0352(13) 0.0261(12) 0.0022(10) 0.0053(10) 0.0063(10)
C10 0.0350(14) 0.0496(16) 0.0288(13) 0.0004(12) -0.0041(11) 0.0103(12)
C11 0.0203(12) 0.0547(16) 0.0384(15) -0.0054(12) -0.0029(10) 0.0039(11)
C12 0.0219(12) 0.0467(15) 0.0316(13) -0.0018(11) 0.0037(10) 0.0016(10)
C13 0.0205(11) 0.0318(12) 0.0254(12) -0.0031(9) 0.0036(9) 0.0054(9)
C14 0.0173(10) 0.0310(12) 0.0313(12) -0.0015(10) 0.0074(9) 0.0006(9)
C15 0.0201(11) 0.0264(11) 0.0285(12) 0.0010(9) 0.0084(9) -0.0022(9)
C16 0.0248(12) 0.0306(12) 0.0369(13) -0.0018(10) 0.0145(10) -0.0042(9)
C17 0.0370(13) 0.0333(13) 0.0344(13) -0.0001(10) 0.0193(11) -0.0066(11)
C18 0.0381(13) 0.0288(12) 0.0272(12) 0.0055(10) 0.0091(10) -0.0032(10)
C19 0.0225(11) 0.0241(11) 0.0311(12) 0.0019(9) 0.0059(9) 0.0003(9)
C20 0.0222(11) 0.0211(10) 0.0278(12) -0.0023(9) 0.0083(9) -0.0041(8)
C21 0.0347(13) 0.0207(11) 0.0247(11) 0.0019(9) 0.0127(10) 0.0000(9)
C22 0.0407(14) 0.0246(12) 0.0361(13) 0.0050(10) 0.0219(11) 0.0028(10)
C23 0.067(2) 0.0268(13) 0.0494(17) -0.0010(11) 0.0388(16) 0.0021(12)
C24 0.075(2) 0.0356(15) 0.0348(15) -0.0082(11) 0.0288(15) -0.0144(14)
C25 0.0519(16) 0.0383(14) 0.0280(13) -0.0047(11) 0.0141(12) -0.0159(13)
C26 0.0375(14) 0.0294(12) 0.0266(12) 0.0017(10) 0.0108(10) -0.0054(10)
C27 0.0424(15) 0.0345(14) 0.0488(16) 0.0071(12) 0.0222(13) 0.0143(12)
C28 0.0305(13) 0.0448(15) 0.0333(14) -0.0002(11) -0.0008(11) 0.0007(11)
C29 0.0253(11) 0.0250(11) 0.0260(11) -0.0025(9) 0.0145(9) -0.0032(9)
C30 0.0230(11) 0.0335(13) 0.0371(14) -0.0025(10) 0.0153(10) 0.0002(10)
C31 0.0321(13) 0.0331(13) 0.0499(16) 0.0024(12) 0.0194(12) 0.0082(11)
C32 0.0428(15) 0.0285(13) 0.0540(17) -0.0112(12) 0.0208(13) -0.0018(11)
C33 0.0392(14) 0.0356(14) 0.0384(14) -0.0095(11) 0.0135(11) -0.0069(11)
C34 0.0306(12) 0.0299(12) 0.0273(12) -0.0016(10) 0.0126(10) -0.0045(10)
C35 0.0255(13) 0.0462(16) 0.0525(17) -0.0054(13) 0.0057(12) 0.0088(11)
C36 0.0379(14) 0.0324(13) 0.0308(13) -0.0012(10) 0.0011(11) -0.0066(11)
C37 0.0390(14) 0.0327(13) 0.0267(12) 0.0014(10) 0.0085(10) 0.0000(11)
C38 0.0356(14) 0.0414(14) 0.0315(13) 0.0065(11) 0.0071(11) 0.0037(11)
C39 0.0476(17) 0.0446(16) 0.0434(16) 0.0062(13) 0.0163(13) 0.0153(13)
C40 0.0575(18) 0.0370(15) 0.0430(16) -0.0077(12) 0.0119(14) 0.0037(13)
C41 0.0442(16) 0.0372(14) 0.0432(16) -0.0030(12) 0.0063(13) -0.0054(12)
C42 0.0386(14) 0.0310(12) 0.0332(13) 0.0040(10) 0.0093(11) -0.0009(11)
C43 0.0370(16) 0.067(2) 0.0526(18) -0.0016(15) 0.0078(13) -0.0014(14)
C44 0.0372(15) 0.0448(16) 0.0519(17) -0.0013(13) 0.0153(13) -0.0042(12)
N1 0.0206(9) 0.0263(9) 0.0219(9) -0.0001(7) 0.0062(7) 0.0027(7)
N2 0.0174(9) 0.0277(10) 0.0267(10) 0.0003(8) 0.0042(7) 0.0014(7)
O1 0.0179(7) 0.0269(8) 0.0307(8) 0.0030(6) 0.0082(6) 0.0002(6)
O2 0.0202(7) 0.0319(8) 0.0269(8) 0.0053(6) 0.0095(6) 0.0035(6)
O3 0.0236(8) 0.0286(8) 0.0260(8) -0.0036(6) 0.0049(6) 0.0038(6)
O4 0.0238(8) 0.0256(8) 0.0292(8) -0.0037(6) 0.0077(6) -0.0014(6)
O5 0.0409(11) 0.0532(12) 0.0390(11) -0.0136(9) 0.0086(9) -0.0024(9)
Ti1 0.01579(18) 0.02404(19) 0.0219(2) 0.00043(15) 0.00552(15) 0.00122(15)

loop_
_atom_type_symbol
_atom_type_description
_atom_type_scat_dispersion_real
_atom_type_scat_dispersion_imag
_atom_type_scat_source
C C 0.0033 0.0016 'International Tables Vol C Tables 4.2.6.8 and 6.1.1.4'
H H 0.0000 0.0000 'International Tables Vol C Tables 4.2.6.8 and 6.1.1.4'
N N 0.0061 0.0033 'International Tables Vol C Tables 4.2.6.8 and 6.1.1.4'
O O 0.0106 0.0060 'International Tables Vol C Tables 4.2.6.8 and 6.1.1.4'
Ti Ti 0.2776 0.4457 'International Tables Vol C Tables 4.2.6.8 and 6.1.1.4'
Br Br -0.2901 2.4595 'International Tables Vol C Tables 4.2.6.8 and 6.1.1.4'

loop_
_geom_angle_atom_site_label_1
_geom_angle_atom_site_label_2
_geom_angle_atom_site_label_3
_geom_angle
O1 C1 C2 120.6(2)
O1 C1 C6 122.4(2)
C2 C1 C6 116.8(2)
C3 C2 C1 122.1(2)
C3 C2 Br2 120.09(18)
C1 C2 Br2 117.76(17)
C2 C3 C4 120.4(2)
C2 C3 H3 119.8
C4 C3 H3 119.8
C5 C4 C3 119.1(2)
C5 C4 H4 120.5
C3 C4 H4 120.5
C4 C5 C6 121.5(2)
C4 C5 H5 119.3
C6 C5 H5 119.3
C5 C6 C1 120.1(2)
C5 C6 C7 117.7(2)
C1 C6 C7 121.8(2)
N1 C7 C6 126.0(2)
N1 C7 H7 117.0
C6 C7 H7 117.0
C9 C8 C13 119.8(2)
C9 C8 N1 124.8(2)
C13 C8 N1 115.34(19)
C8 C9 C10 119.6(2)
C8 C9 H9 120.2
C10 C9 H9 120.2
C11 C10 C9 120.2(2)
C11 C10 H10 119.9
C9 C10 H10 119.9
C12 C11 C10 120.7(2)
C12 C11 H11 119.7
C10 C11 H11 119.7
C11 C12 C13 119.2(2)
C11 C12 H12 120.4
C13 C12 H12 120.4
C12 C13 C8 120.4(2)
C12 C13 N2 124.8(2)
C8 C13 N2 114.72(19)
N2 C14 C15 125.7(2)
N2 C14 H14 117.1
C15 C14 H14 117.1
C16 C15 C20 120.2(2)
C16 C15 C14 117.6(2)
C20 C15 C14 122.16(19)
C17 C16 C15 121.3(2)
C17 C16 H16 119.3
C15 C16 H16 119.3
C16 C17 C18 119.1(2)
C16 C17 H17 120.5
C18 C17 H17 120.5
C19 C18 C17 120.6(2)
C19 C18 H18 119.7
C17 C18 H18 119.7
C18 C19 C20 121.9(2)
C18 C19 Br1 119.52(17)
C20 C19 Br1 118.53(16)
O2 C20 C19 121.05(19)
O2 C20 C15 122.1(2)
C19 C20 C15 116.78(19)
O3 C21 C22 119.1(2)
O3 C21 C26 120.0(2)
C22 C21 C26 120.8(2)
C23 C22 C21 118.3(2)
C23 C22 C27 121.3(2)
C21 C22 C27 120.4(2)
C24 C23 C22 121.8(3)
C24 C23 H23 119.1
C22 C23 H23 119.1
C23 C24 C25 119.2(2)
C23 C24 H24 120.4
C25 C24 H24 120.4
C24 C25 C26 121.6(3)
C24 C25 H25 119.2
C26 C25 H25 119.2
C25 C26 C21 118.2(2)
C25 C26 C28 120.9(2)
C21 C26 C28 120.8(2)
C22 C27 H27A 109.5
C22 C27 H27B 109.5
H27A C27 H27B 109.5
C22 C27 H27C 109.5
H27A C27 H27C 109.5
H27B C27 H27C 109.5
C26 C28 H28A 109.5
C26 C28 H28B 109.5
H28A C28 H28B 109.5
C26 C28 H28C 109.5
H28A C28 H28C 109.5
H28B C28 H28C 109.5
O4 C29 C34 119.1(2)
O4 C29 C30 119.9(2)
C34 C29 C30 121.0(2)
C31 C30 C29 117.9(2)
C31 C30 C35 121.2(2)
C29 C30 C35 120.8(2)
C32 C31 C30 121.5(2)
C32 C31 H31 119.3
C30 C31 H31 119.3
C33 C32 C31 119.5(2)
C33 C32 H32 120.2
C31 C32 H32 120.2
C32 C33 C34 121.4(2)
C32 C33 H33 119.3
C34 C33 H33 119.3
C33 C34 C29 118.7(2)
C33 C34 C36 121.0(2)
C29 C34 C36 120.3(2)
C30 C35 H35A 109.5
C30 C35 H35B 109.5
H35A C35 H35B 109.5
C30 C35 H35C 109.5
H35A C35 H35C 109.5
H35B C35 H35C 109.5
C34 C36 H36A 109.5
C34 C36 H36B 109.5
H36A C36 H36B 109.5
C34 C36 H36C 109.5
H36A C36 H36C 109.5
H36B C36 H36C 109.5
O5 C37 C38 116.1(2)
O5 C37 C42 121.4(2)
C38 C37 C42 122.5(2)
C37 C38 C39 117.8(2)
C37 C38 C43 120.2(2)
C39 C38 C43 122.0(2)
C40 C39 C38 121.0(3)
C40 C39 H39 119.5
C38 C39 H39 119.5
C39 C40 C41 120.1(3)
C39 C40 H40 120.0
C41 C40 H40 120.0
C40 C41 C42 121.1(3)
C40 C41 H41 119.4
C42 C41 H41 119.4
C41 C42 C37 117.6(2)
C41 C42 C44 121.9(2)
C37 C42 C44 120.4(2)
C38 C43 H43A 109.5
C38 C43 H43B 109.5
H43A C43 H43B 109.5
C38 C43 H43C 109.5
H43A C43 H43C 109.5
H43B C43 H43C 109.5
C42 C44 H44A 109.5
C42 C44 H44B 109.5
H44A C44 H44B 109.5
C42 C44 H44C 109.5
H44A C44 H44C 109.5
H44B C44 H44C 109.5
C7 N1 C8 119.69(19)
C7 N1 Ti1 124.55(15)
C8 N1 Ti1 115.55(14)
C14 N2 C13 119.75(18)
C14 N2 Ti1 123.69(15)
C13 N2 Ti1 115.93(14)
C1 O1 Ti1 134.31(14)
C20 O2 Ti1 129.22(14)
C21 O3 Ti1 169.94(14)
C29 O4 Ti1 155.42(15)
C37 O5 H5O 109.5
O3 Ti1 O4 176.13(7)
O3 Ti1 O1 91.10(7)
O4 Ti1 O1 88.82(6)
O3 Ti1 O2 88.37(7)
O4 Ti1 O2 88.27(7)
O1 Ti1 O2 118.69(6)
O3 Ti1 N2 89.26(7)
O4 Ti1 N2 92.29(7)
O1 Ti1 N2 157.62(7)
O2 Ti1 N2 83.69(6)
O3 Ti1 N1 90.72(7)
O4 Ti1 N1 93.12(7)
O1 Ti1 N1 83.78(7)
O2 Ti1 N1 157.52(7)
N2 Ti1 N1 73.83(7)

loop_
_geom_bond_atom_site_label_1
_geom_bond_atom_site_label_2
_geom_bond_distance
Br1 C19 1.886(2)
Br2 C2 1.898(2)
C1 O1 1.314(2)
C1 C2 1.402(3)
C1 C6 1.414(3)
C2 C3 1.381(3)
C3 C4 1.385(4)
C3 H3 0.9500
C4 C5 1.371(4)
C4 H4 0.9500
C5 C6 1.403(3)
C5 H5 0.9500
C6 C7 1.438(3)
C7 N1 1.299(3)
C7 H7 0.9500
C8 C9 1.390(3)
C8 C13 1.393(3)
C8 N1 1.426(3)
C9 C10 1.389(3)
C9 H9 0.9500
C10 C11 1.384(4)
C10 H10 0.9500
C11 C12 1.384(3)
C11 H11 0.9500
C12 C13 1.391(3)
C12 H12 0.9500
C13 N2 1.427(3)
C14 N2 1.295(3)
C14 C15 1.432(3)
C14 H14 0.9500
C15 C16 1.409(3)
C15 C20 1.415(3)
C16 C17 1.369(3)
C16 H16 0.9500
C17 C18 1.392(3)
C17 H17 0.9500
C18 C19 1.381(3)
C18 H18 0.9500
C19 C20 1.408(3)
C20 O2 1.315(2)
C21 O3 1.345(3)
C21 C22 1.400(3)
C21 C26 1.403(3)
C22 C23 1.393(4)
C22 C27 1.506(4)
C23 C24 1.370(4)
C23 H23 0.9500
C24 C25 1.383(4)
C24 H24 0.9500
C25 C26 1.391(3)
C25 H25 0.9500
C26 C28 1.505(3)
C27 H27A 0.9800
C27 H27B 0.9800
C27 H27C 0.9800
C28 H28A 0.9800
C28 H28B 0.9800
C28 H28C 0.9800
C29 O4 1.343(3)
C29 C34 1.398(3)
C29 C30 1.408(3)
C30 C31 1.396(3)
C30 C35 1.499(3)
C31 C32 1.380(4)
C31 H31 0.9500
C32 C33 1.378(4)
C32 H32 0.9500
C33 C34 1.389(3)
C33 H33 0.9500
C34 C36 1.503(3)
C35 H35A 0.9800
C35 H35B 0.9800
C35 H35C 0.9800
C36 H36A 0.9800
C36 H36B 0.9800
C36 H36C 0.9800
C37 O5 1.378(3)
C37 C38 1.389(3)
C37 C42 1.389(3)
C38 C39 1.391(4)
C38 C43 1.498(4)
C39 C40 1.372(4)
C39 H39 0.9500
C40 C41 1.379(4)
C40 H40 0.9500
C41 C42 1.389(4)
C41 H41 0.9500
C42 C44 1.509(3)
C43 H43A 0.9800
C43 H43B 0.9800
C43 H43C 0.9800
C44 H44A 0.9800
C44 H44B 0.9800
C44 H44C 0.9800
N1 Ti1 2.1671(18)
N2 Ti1 2.1620(18)
O1 Ti1 1.9151(15)
O2 Ti1 1.9353(15)
O3 Ti1 1.8421(15)
O4 Ti1 1.8455(15)
O5 H5O 0.8400
